data_4003041
loop_
_publ_author_name
'Wang, Xuan'
'Ma, Huili'
'Gu, Mingxing'
'Lin, Changqing'
'Gan, Nan'
'Xie, Zongliang'
'Wang, He'
'Bian, Lifang'
'Fu, Lishun'
'Cai, Suzhi'
'Chi, Zhenguo'
'Yao, Wei'
'An, Zhongfu'
'Shi, Huifang'
'Huang, Wei'

_publ_section_title
;
 Multicolor Ultralong Organic Phosphorescence through Alkyl Engineering
 for 4D Coding Applications
;
_journal_issue 15
_journal_name_full 'Chemistry of Materials'
_journal_page_first 5584
_journal_paper_doi 10.1021/acs.chemmater.9b01304
_journal_volume 31
_journal_year 2019
_chemical_formula_sum 'C2.56 H1.94 N0.22 O0.22'
_chemical_formula_weight 39.32
_space_group_IT_number 2
_space_group_name_Hall '-P 1'
_space_group_name_H-M_alt 'P -1'
_symmetry_cell_setting triclinic
_symmetry_space_group_name_Hall '-P 1'
_symmetry_space_group_name_H-M 'P -1'
_atom_sites_solution_hydrogens geom
_atom_sites_solution_primary direct
_atom_sites_solution_secondary difmap
_audit_creation_method SHELXL-97
_cell_angle_alpha 103.47(3)
_cell_angle_beta 97.48(3)
_cell_angle_gamma 105.21(3)
_cell_formula_units_Z 36
_cell_length_a 8.0335(16)
_cell_length_b 13.030(3)
_cell_length_c 18.499(4)
_cell_measurement_reflns_used 240
_cell_measurement_temperature 293(2)
_cell_measurement_theta_max 0.992
_cell_measurement_theta_min 0.970
_cell_volume 1779.0(8)
_computing_structure_refinement 'SHELXL-97 (Sheldrick, 1997)'
_computing_structure_solution 'SHELXS-97 (Sheldrick, 1990)'
_diffrn_ambient_temperature 293(2)
_diffrn_measured_fraction_theta_full 0.970
_diffrn_measured_fraction_theta_max 0.970
_diffrn_measurement_device_type bruker
_diffrn_radiation_monochromator graphite
_diffrn_radiation_source 'fine-focus sealed tube'
_diffrn_radiation_type MoK\a
_diffrn_radiation_wavelength 0.71073
_diffrn_reflns_av_R_equivalents 0.0276
_diffrn_reflns_av_sigmaI/netI 0.0576
_diffrn_reflns_limit_h_max 11
_diffrn_reflns_limit_h_min -11
_diffrn_reflns_limit_k_max 17
_diffrn_reflns_limit_k_min -18
_diffrn_reflns_limit_l_max 17
_diffrn_reflns_limit_l_min -25
_diffrn_reflns_number 16884
_diffrn_reflns_theta_full 29.87
_diffrn_reflns_theta_max 29.87
_diffrn_reflns_theta_min 1.69
_exptl_absorpt_coefficient_mu 0.085
_exptl_crystal_colour colourness
_exptl_crystal_density_diffrn 1.321
_exptl_crystal_density_method 'not measured'
_exptl_crystal_description bulk
_exptl_crystal_F_000 742
_exptl_crystal_size_max 0.5
_exptl_crystal_size_mid 0.3
_exptl_crystal_size_min 0.1
_refine_diff_density_max 0.250
_refine_diff_density_min -0.217
_refine_diff_density_rms 0.047
_refine_ls_extinction_method none
_refine_ls_goodness_of_fit_ref 1.168
_refine_ls_hydrogen_treatment mixed
_refine_ls_matrix_type full
_refine_ls_number_parameters 487
_refine_ls_number_reflns 9939
_refine_ls_number_restraints 0
_refine_ls_restrained_S_all 1.168
_refine_ls_R_factor_all 0.1305
_refine_ls_R_factor_gt 0.0840
_refine_ls_shift/su_max 0.005
_refine_ls_shift/su_mean 0.000
_refine_ls_structure_factor_coef Fsqd
_refine_ls_weighting_details 'calc w=1/[\s^2^(Fo^2^)+(0.0571P)^2^+0.6483P] where P=(Fo^2^+2Fc^2^)/3'
_refine_ls_weighting_scheme calc
_refine_ls_wR_factor_gt 0.1669
_refine_ls_wR_factor_ref 0.1854
_reflns_number_gt 6300
_reflns_number_total 9939
_reflns_threshold_expression >2sigma(I)
_cod_data_source_file cm9b01304_si_016.cif
_cod_data_source_block wxc31
_cod_original_cell_volume 1779.0(6)
_cod_original_sg_symbol_H-M P-1
_cod_database_code 4003041

loop_
_symmetry_equiv_pos_as_xyz
'x, y, z'
'-x, -y, -z'

loop_
_atom_site_label
_atom_site_type_symbol
_atom_site_fract_x
_atom_site_fract_y
_atom_site_fract_z
_atom_site_U_iso_or_equiv
_atom_site_adp_type
_atom_site_occupancy
_atom_site_symmetry_multiplicity
_atom_site_calc_flag
_atom_site_refinement_flags
O2 O 0.7084(2) 0.90829(13) 0.03417(10) 0.0611(5) Uani 1 1 d .
N3 N 0.5530(2) 0.72334(13) -0.00507(10) 0.0425(4) Uani 1 1 d .
N2 N 0.1929(2) 0.53993(15) 0.41826(10) 0.0462(4) Uani 1 1 d .
C4 C 0.1888(3) 0.31650(17) 0.15270(12) 0.0414(5) Uani 1 1 d .
C5 C 0.6003(3) 0.83095(17) -0.01175(12) 0.0427(5) Uani 1 1 d .
O3 O -0.0934(2) 0.46493(15) 0.35117(10) 0.0694(5) Uani 1 1 d .
C7 C 0.0904(3) 0.20394(17) 0.12340(12) 0.0408(5) Uani 1 1 d .
C8 C 0.4891(3) 0.82673(17) -0.08343(12) 0.0422(5) Uani 1 1 d .
N1 N 0.3000(2) 0.33188(14) 0.22036(10) 0.0440(4) Uani 1 1 d .
C10 C 0.4268(3) 0.65099(17) -0.06702(13) 0.0448(5) Uani 1 1 d .
O4 O 0.4373(2) 0.64306(16) 0.51086(11) 0.0685(5) Uani 1 1 d .
C12 C 0.1444(3) 0.14907(17) 0.17709(12) 0.0416(5) Uani 1 1 d .
C13 C 0.1527(3) 0.67445(17) 0.51235(12) 0.0407(5) Uani 1 1 d .
N4 N 0.4639(2) 0.79544(16) 0.23004(11) 0.0498(5) Uani 1 1 d .
C15 C 0.2742(3) 0.78125(17) 0.31059(13) 0.0440(5) Uani 1 1 d .
C16 C 0.2735(3) 0.23034(17) 0.23582(12) 0.0422(5) Uani 1 1 d .
C17 C 0.5424(3) 0.68332(18) 0.11938(13) 0.0474(5) Uani 1 1 d .
H17A H 0.6029 0.6550 0.1554 0.057 Uiso 1 1 calc R
H17B H 0.4245 0.6320 0.0994 0.057 Uiso 1 1 calc R
O1 O 0.3691(3) 0.55283(13) -0.07620(11) 0.0695(5) Uani 1 1 d .
C19 C 0.2898(3) 0.75418(17) 0.23406(13) 0.0435(5) Uani 1 1 d .
C20 C -0.0083(3) 0.61995(17) 0.46449(12) 0.0420(5) Uani 1 1 d .
C21 C 0.3838(3) 0.71850(17) -0.11624(12) 0.0419(5) Uani 1 1 d .
C22 C 0.2833(3) 0.62234(18) 0.48401(13) 0.0460(5) Uani 1 1 d .
C23 C 0.0145(3) 0.53179(18) 0.40301(13) 0.0466(5) Uani 1 1 d .
C24 C 0.6392(3) 0.68844(19) 0.05498(12) 0.0465(5) Uani 1 1 d .
H24A H 0.7571 0.7395 0.0751 0.056 Uiso 1 1 calc R
H24B H 0.6504 0.6158 0.0333 0.056 Uiso 1 1 calc R
C25 C 0.4482(3) 0.83887(17) 0.35431(13) 0.0469(5) Uani 1 1 d .
C26 C 0.3483(3) 0.51428(17) 0.31194(13) 0.0498(5) Uani 1 1 d .
H26A H 0.4379 0.5849 0.3361 0.060 Uiso 1 1 calc R
H26B H 0.2557 0.5273 0.2794 0.060 Uiso 1 1 calc R
C27 C 0.5615(3) 0.84572(17) 0.30309(13) 0.0487(5) Uani 1 1 d .
C28 C 0.1654(3) 0.3934(2) 0.11474(15) 0.0539(6) Uani 1 1 d .
H28 H 0.2297 0.4680 0.1342 0.065 Uiso 1 1 calc R
C29 C 0.3531(3) 0.2040(2) 0.29739(14) 0.0534(6) Uani 1 1 d .
H29 H 0.4380 0.2580 0.3364 0.064 Uiso 1 1 calc R
C30 C 0.5294(3) 0.79507(19) 0.16034(14) 0.0535(6) Uani 1 1 d .
H30A H 0.6451 0.8493 0.1723 0.064 Uiso 1 1 calc R
H30B H 0.4518 0.8174 0.1267 0.064 Uiso 1 1 calc R
C31 C 0.4288(3) 0.43655(18) 0.26375(14) 0.0516(6) Uani 1 1 d .
H31A H 0.4849 0.4726 0.2291 0.062 Uiso 1 1 calc R
H31B H 0.5192 0.4222 0.2966 0.062 Uiso 1 1 calc R
C32 C 0.0949(3) 0.03991(18) 0.18009(15) 0.0541(6) Uani 1 1 d .
H32 H 0.0094 -0.0148 0.1417 0.065 Uiso 1 1 calc R
C33 C -0.1557(3) 0.6503(2) 0.47656(15) 0.0544(6) Uani 1 1 d .
H33 H -0.2641 0.6139 0.4436 0.065 Uiso 1 1 calc R
C34 C 0.2728(3) 0.46758(19) 0.37213(14) 0.0540(6) Uani 1 1 d .
H34A H 0.1847 0.3964 0.3479 0.065 Uiso 1 1 calc R
H34B H 0.3660 0.4554 0.4048 0.065 Uiso 1 1 calc R
C35 C -0.0301(3) 0.1687(2) 0.05520(14) 0.0519(6) Uani 1 1 d .
H35 H -0.0954 0.0944 0.0351 0.062 Uiso 1 1 calc R
C36 C 0.2628(3) 0.6892(2) -0.18288(13) 0.0534(6) Uani 1 1 d .
H36 H 0.1924 0.6164 -0.2049 0.064 Uiso 1 1 calc R
C37 C 0.1717(3) 0.7610(2) 0.57513(14) 0.0529(6) Uani 1 1 d .
H37 H 0.2803 0.7980 0.6078 0.063 Uiso 1 1 calc R
C38 C 0.1093(3) 0.7495(2) 0.32823(17) 0.0611(7) Uani 1 1 d .
H38 H 0.0957 0.7697 0.3783 0.073 Uiso 1 1 calc R
C39 C 0.1747(4) 0.0142(2) 0.24086(17) 0.0649(7) Uani 1 1 d .
H39 H 0.1429 -0.0587 0.2434 0.078 Uiso 1 1 calc R
C40 C -0.1375(3) 0.7369(2) 0.53934(16) 0.0593(6) Uani 1 1 d .
H40 H -0.2353 0.7592 0.5490 0.071 Uiso 1 1 calc R
C41 C 0.0220(4) 0.7906(2) 0.58765(15) 0.0594(6) Uani 1 1 d .
H41 H 0.0303 0.8483 0.6298 0.071 Uiso 1 1 calc R
C42 C 0.1455(3) 0.69285(19) 0.17667(15) 0.0547(6) Uani 1 1 d .
H42 H 0.1563 0.6750 0.1262 0.066 Uiso 1 1 calc R
C43 C 0.4766(3) 0.9089(2) -0.11669(15) 0.0566(6) Uani 1 1 d .
H43 H 0.5479 0.9816 -0.0950 0.068 Uiso 1 1 calc R
C44 C -0.0516(3) 0.2448(2) 0.01785(15) 0.0624(7) Uani 1 1 d .
H44 H -0.1317 0.2219 -0.0281 0.075 Uiso 1 1 calc R
C45 C 0.5183(4) 0.8822(2) 0.43210(15) 0.0670(7) Uani 1 1 d .
H45 H 0.4448 0.8786 0.4670 0.080 Uiso 1 1 calc R
C46 C 0.0443(4) 0.3559(2) 0.04761(16) 0.0632(7) Uani 1 1 d .
H46 H 0.0261 0.4061 0.0214 0.076 Uiso 1 1 calc R
C47 C 0.2497(4) 0.7721(2) -0.21595(15) 0.0617(7) Uani 1 1 d .
H47 H 0.1686 0.7550 -0.2610 0.074 Uiso 1 1 calc R
C48 C -0.0148(3) 0.6590(2) 0.19685(19) 0.0688(8) Uani 1 1 d .
H48 H -0.1131 0.6154 0.1594 0.083 Uiso 1 1 calc R
C49 C 0.3017(4) 0.0951(2) 0.29844(16) 0.0635(7) Uani 1 1 d .
H49 H 0.3535 0.0754 0.3389 0.076 Uiso 1 1 calc R
C50 C 0.3545(4) 0.8795(2) -0.18343(16) 0.0660(7) Uani 1 1 d .
H50 H 0.3428 0.9337 -0.2070 0.079 Uiso 1 1 calc R
C51 C 0.8052(4) 0.9355(2) 0.4052(2) 0.0831(10) Uani 1 1 d .
H51 H 0.9258 0.9680 0.4235 0.100 Uiso 1 1 calc R
C52 C 0.6951(5) 0.9296(3) 0.45621(19) 0.0836(10) Uani 1 1 d .
H52 H 0.7425 0.9586 0.5079 0.100 Uiso 1 1 calc R
C53 C -0.0328(4) 0.6885(3) 0.2717(2) 0.0738(8) Uani 1 1 d .
H53 H -0.1434 0.6664 0.2834 0.089 Uiso 1 1 calc R
C54 C 0.7426(4) 0.8947(2) 0.32804(18) 0.0689(7) Uani 1 1 d .
H54 H 0.8180 0.8997 0.2940 0.083 Uiso 1 1 calc R

loop_
_atom_site_aniso_label
_atom_site_aniso_U_11
_atom_site_aniso_U_22
_atom_site_aniso_U_33
_atom_site_aniso_U_23
_atom_site_aniso_U_13
_atom_site_aniso_U_12
O2 0.0611(10) 0.0414(9) 0.0606(11) -0.0013(8) 0.0027(9) 0.0000(8)
N3 0.0485(10) 0.0357(9) 0.0381(10) 0.0052(7) 0.0064(8) 0.0096(7)
N2 0.0524(11) 0.0470(10) 0.0394(10) 0.0077(8) 0.0084(8) 0.0195(8)
C4 0.0425(11) 0.0403(11) 0.0450(12) 0.0115(9) 0.0168(10) 0.0153(9)
C5 0.0451(11) 0.0358(10) 0.0431(12) 0.0033(9) 0.0141(10) 0.0099(9)
O3 0.0689(12) 0.0646(11) 0.0529(11) 0.0001(9) -0.0074(9) 0.0076(9)
C7 0.0389(10) 0.0414(11) 0.0444(12) 0.0117(9) 0.0143(9) 0.0135(9)
C8 0.0455(11) 0.0383(11) 0.0452(12) 0.0087(9) 0.0177(10) 0.0150(9)
N1 0.0483(10) 0.0356(9) 0.0447(10) 0.0047(8) 0.0101(8) 0.0128(8)
C10 0.0487(12) 0.0351(11) 0.0439(12) 0.0027(9) 0.0075(10) 0.0099(9)
O4 0.0439(9) 0.0849(13) 0.0677(12) 0.0029(10) 0.0014(8) 0.0257(9)
C12 0.0425(11) 0.0402(11) 0.0464(12) 0.0127(9) 0.0144(10) 0.0167(9)
C13 0.0410(11) 0.0459(11) 0.0358(11) 0.0120(9) 0.0061(9) 0.0146(9)
N4 0.0476(10) 0.0525(11) 0.0424(11) 0.0041(9) 0.0112(9) 0.0109(9)
C15 0.0549(13) 0.0388(11) 0.0458(13) 0.0175(9) 0.0116(10) 0.0208(10)
C16 0.0461(11) 0.0409(11) 0.0443(12) 0.0092(9) 0.0155(10) 0.0205(9)
C17 0.0551(13) 0.0442(12) 0.0431(12) 0.0114(10) 0.0095(10) 0.0165(10)
O1 0.0824(13) 0.0336(9) 0.0738(13) 0.0088(8) -0.0091(10) 0.0038(8)
C19 0.0459(12) 0.0391(11) 0.0465(13) 0.0119(9) 0.0060(10) 0.0159(9)
C20 0.0413(11) 0.0463(11) 0.0398(12) 0.0158(9) 0.0065(9) 0.0130(9)
C21 0.0457(11) 0.0400(11) 0.0392(12) 0.0051(9) 0.0118(9) 0.0154(9)
C22 0.0435(12) 0.0507(12) 0.0430(12) 0.0113(10) 0.0061(10) 0.0157(10)
C23 0.0509(12) 0.0472(12) 0.0376(12) 0.0125(10) 0.0022(10) 0.0106(10)
C24 0.0501(12) 0.0479(12) 0.0407(12) 0.0088(10) 0.0071(10) 0.0179(10)
C25 0.0615(14) 0.0382(11) 0.0416(12) 0.0101(9) 0.0082(11) 0.0183(10)
C26 0.0588(13) 0.0363(11) 0.0498(13) 0.0042(10) 0.0137(11) 0.0127(10)
C27 0.0506(12) 0.0388(11) 0.0497(13) 0.0041(10) 0.0039(11) 0.0122(10)
C28 0.0620(14) 0.0458(12) 0.0633(16) 0.0240(11) 0.0257(13) 0.0181(11)
C29 0.0566(14) 0.0617(14) 0.0453(13) 0.0103(11) 0.0084(11) 0.0289(12)
C30 0.0637(15) 0.0468(12) 0.0497(14) 0.0109(11) 0.0198(12) 0.0145(11)
C31 0.0485(12) 0.0432(12) 0.0547(14) 0.0016(10) 0.0135(11) 0.0090(10)
C32 0.0563(14) 0.0401(12) 0.0654(16) 0.0139(11) 0.0131(12) 0.0143(10)
C33 0.0411(12) 0.0686(15) 0.0566(15) 0.0229(13) 0.0079(11) 0.0181(11)
C34 0.0709(15) 0.0475(12) 0.0504(14) 0.0113(11) 0.0183(12) 0.0287(11)
C35 0.0473(12) 0.0547(13) 0.0495(14) 0.0122(11) 0.0089(11) 0.0107(10)
C36 0.0559(14) 0.0546(13) 0.0446(13) 0.0033(11) 0.0080(11) 0.0187(11)
C37 0.0523(13) 0.0544(13) 0.0459(13) 0.0055(11) 0.0053(11) 0.0159(11)
C38 0.0657(16) 0.0663(16) 0.0703(18) 0.0360(14) 0.0290(14) 0.0292(13)
C39 0.0755(17) 0.0531(14) 0.082(2) 0.0331(14) 0.0249(16) 0.0298(13)
C40 0.0551(14) 0.0692(16) 0.0702(18) 0.0279(14) 0.0253(13) 0.0330(13)
C41 0.0730(17) 0.0537(14) 0.0585(16) 0.0120(12) 0.0247(14) 0.0287(13)
C42 0.0553(14) 0.0533(13) 0.0536(15) 0.0135(11) 0.0000(11) 0.0199(11)
C43 0.0684(16) 0.0441(12) 0.0640(16) 0.0170(12) 0.0249(13) 0.0214(11)
C44 0.0585(15) 0.0795(18) 0.0515(15) 0.0257(14) 0.0059(12) 0.0210(14)
C45 0.093(2) 0.0595(15) 0.0443(14) 0.0106(12) 0.0048(14) 0.0236(15)
C46 0.0723(17) 0.0732(17) 0.0632(17) 0.0394(14) 0.0226(14) 0.0319(14)
C47 0.0691(16) 0.0795(18) 0.0448(14) 0.0167(13) 0.0110(12) 0.0373(15)
C48 0.0465(14) 0.0630(16) 0.090(2) 0.0232(15) -0.0070(14) 0.0138(12)
C49 0.0770(17) 0.0732(18) 0.0617(17) 0.0329(14) 0.0198(14) 0.0432(15)
C50 0.0842(19) 0.0727(18) 0.0634(17) 0.0335(15) 0.0256(15) 0.0431(16)
C51 0.0640(18) 0.0688(18) 0.087(2) 0.0035(17) -0.0223(18) 0.0053(15)
C52 0.098(2) 0.075(2) 0.0553(18) 0.0041(15) -0.0182(18) 0.0168(18)
C53 0.0504(15) 0.0796(19) 0.104(3) 0.0431(18) 0.0247(16) 0.0208(14)
C54 0.0548(15) 0.0600(16) 0.078(2) 0.0061(14) 0.0061(14) 0.0087(12)

loop_
_atom_type_symbol
_atom_type_description
_atom_type_scat_dispersion_real
_atom_type_scat_dispersion_imag
_atom_type_scat_source
C C 0.0033 0.0016 'International Tables Vol C Tables 4.2.6.8 and 6.1.1.4'
H H 0.0000 0.0000 'International Tables Vol C Tables 4.2.6.8 and 6.1.1.4'
N N 0.0061 0.0033 'International Tables Vol C Tables 4.2.6.8 and 6.1.1.4'
O O 0.0106 0.0060 'International Tables Vol C Tables 4.2.6.8 and 6.1.1.4'

loop_
_geom_angle_atom_site_label_1
_geom_angle_atom_site_label_2
_geom_angle_atom_site_label_3
_geom_angle
C10 N3 C5 111.62(18)
C10 N3 C24 123.81(17)
C5 N3 C24 124.22(18)
C22 N2 C23 111.89(18)
C22 N2 C34 124.06(19)
C23 N2 C34 124.01(19)
N1 C4 C28 129.5(2)
N1 C4 C7 109.51(18)
C28 C4 C7 121.0(2)
O2 C5 N3 124.3(2)
O2 C5 C8 129.8(2)
N3 C5 C8 105.88(17)
C35 C7 C4 119.8(2)
C35 C7 C12 133.9(2)
C4 C7 C12 106.31(19)
C43 C8 C21 121.0(2)
C43 C8 C5 130.9(2)
C21 C8 C5 108.06(19)
C4 N1 C16 108.21(17)
C4 N1 C31 124.39(19)
C16 N1 C31 127.30(19)
O1 C10 N3 124.5(2)
O1 C10 C21 129.1(2)
N3 C10 C21 106.37(17)
C32 C12 C16 119.7(2)
C32 C12 C7 133.5(2)
C16 C12 C7 106.88(18)
C20 C13 C37 121.1(2)
C20 C13 C22 108.35(19)
C37 C13 C22 130.6(2)
C19 N4 C27 108.37(19)
C19 N4 C30 125.28(19)
C27 N4 C30 126.1(2)
C38 C15 C19 119.2(2)
C38 C15 C25 134.3(2)
C19 C15 C25 106.5(2)
N1 C16 C29 129.6(2)
N1 C16 C12 109.08(19)
C29 C16 C12 121.3(2)
C24 C17 C30 112.71(19)
N4 C19 C42 129.6(2)
N4 C19 C15 109.04(19)
C42 C19 C15 121.3(2)
C33 C20 C13 121.5(2)
C33 C20 C23 130.3(2)
C13 C20 C23 108.12(19)
C36 C21 C8 121.5(2)
C36 C21 C10 130.5(2)
C8 C21 C10 108.02(19)
O4 C22 N2 124.7(2)
O4 C22 C13 129.3(2)
N2 C22 C13 106.02(18)
O3 C23 N2 125.3(2)
O3 C23 C20 129.1(2)
N2 C23 C20 105.59(18)
N3 C24 C17 113.65(18)
C45 C25 C27 119.3(2)
C45 C25 C15 133.6(2)
C27 C25 C15 107.1(2)
C34 C26 C31 111.85(19)
N4 C27 C54 129.6(2)
N4 C27 C25 109.0(2)
C54 C27 C25 121.4(2)
C46 C28 C4 117.8(2)
C49 C29 C16 117.5(2)
N4 C30 C17 113.32(19)
N1 C31 C26 112.92(19)
C39 C32 C12 118.8(2)
C20 C33 C40 117.6(2)
N2 C34 C26 112.79(18)
C44 C35 C7 118.9(2)
C21 C36 C47 117.4(2)
C13 C37 C41 117.2(2)
C53 C38 C15 119.4(3)
C32 C39 C49 121.0(2)
C41 C40 C33 121.1(2)
C40 C41 C37 121.4(2)
C48 C42 C19 117.7(3)
C8 C43 C50 117.5(2)
C35 C44 C46 120.9(2)
C52 C45 C25 119.2(3)
C28 C46 C44 121.6(2)
C50 C47 C36 121.1(2)
C42 C48 C53 121.4(3)
C29 C49 C39 121.7(2)
C47 C50 C43 121.6(2)
C52 C51 C54 122.1(3)
C45 C52 C51 121.0(3)
C38 C53 C48 120.9(3)
C51 C54 C27 117.1(3)

loop_
_geom_bond_atom_site_label_1
_geom_bond_atom_site_label_2
_geom_bond_distance
O2 C5 1.200(3)
N3 C10 1.386(3)
N3 C5 1.392(3)
N3 C24 1.457(3)
N2 C22 1.383(3)
N2 C23 1.395(3)
N2 C34 1.454(3)
C4 N1 1.379(3)
C4 C28 1.388(3)
C4 C7 1.407(3)
C5 C8 1.481(3)
O3 C23 1.195(3)
C7 C35 1.385(3)
C7 C12 1.438(3)
C8 C43 1.371(3)
C8 C21 1.384(3)
N1 C16 1.386(3)
N1 C31 1.452(3)
C10 O1 1.203(3)
C10 C21 1.474(3)
O4 C22 1.206(3)
C12 C32 1.389(3)
C12 C16 1.404(3)
C13 C20 1.374(3)
C13 C37 1.377(3)
C13 C22 1.479(3)
N4 C19 1.379(3)
N4 C27 1.383(3)
N4 C30 1.454(3)
C15 C38 1.386(3)
C15 C19 1.407(3)
C15 C25 1.429(3)
C16 C29 1.390(3)
C17 C24 1.510(3)
C17 C30 1.514(3)
C19 C42 1.381(3)
C20 C33 1.372(3)
C20 C23 1.484(3)
C21 C36 1.373(3)
C25 C45 1.397(3)
C25 C27 1.399(3)
C26 C34 1.508(3)
C26 C31 1.520(3)
C27 C54 1.392(3)
C28 C46 1.371(4)
C29 C49 1.375(4)
C32 C39 1.374(4)
C33 C40 1.379(4)
C35 C44 1.368(3)
C36 C47 1.379(4)
C37 C41 1.387(3)
C38 C53 1.362(4)
C39 C49 1.384(4)
C40 C41 1.367(4)
C42 C48 1.377(4)
C43 C50 1.379(4)
C44 C46 1.387(4)
C45 C52 1.358(4)
C47 C50 1.373(4)
C48 C53 1.385(4)
C51 C52 1.376(5)
C51 C54 1.376(4)
